data_7135185
loop_
_publ_author_name
'Nemichand, ?'
'Waghmode, Amol G.'
'Awchar, Vilas M.'
'Baskaran, Sundarababu'

_publ_section_title
;
 Oxidative cyclization of active methylene amides: efficient synthesis of
 functionalized 3-azabicyclo[<i>n</i>.1.0]alkanes.
;
_journal_name_full 'Chemical communications (Cambridge, England)'
_journal_paper_doi 10.1039/d5cc05248c
_journal_year 2025
_chemical_formula_sum 'C22 H21 Cl2 N O3'
_chemical_formula_weight 418.30
_space_group_crystal_system monoclinic
_space_group_IT_number 14
_space_group_name_Hall '-P 2yn'
_space_group_name_H-M_alt 'P 1 21/n 1'
_atom_sites_solution_hydrogens geom
_audit_creation_method SHELXL-2014/7
_audit_update_record
;
2025-07-25 deposited with the CCDC.	2025-11-17 downloaded from the CCDC.
;
_cell_angle_alpha 90
_cell_angle_beta 97.157(3)
_cell_angle_gamma 90
_cell_formula_units_Z 4
_cell_length_a 5.9876(4)
_cell_length_b 29.771(2)
_cell_length_c 11.4497(7)
_cell_measurement_reflns_used 2855
_cell_measurement_temperature 296(2)
_cell_measurement_theta_max 21.74
_cell_measurement_theta_min 2.73
_cell_volume 2025.1(2)
_computing_cell_refinement 'Bruker SAINT'
_computing_data_collection 'Bruker APEX2'
_computing_data_reduction 'Bruker SAINT'
_computing_molecular_graphics 'Bruker SHELXTL'
_computing_publication_material 'Bruker SHELXTL'
_computing_structure_refinement 'SHELXL-2014/7 (Sheldrick, 2014)'
_computing_structure_solution 'SHELXS-97 (Sheldrick 2008)'
_diffrn_ambient_temperature 296(2)
_diffrn_measured_fraction_theta_full 0.994
_diffrn_measured_fraction_theta_max 0.994
_diffrn_measurement_device_type 'Bruker APEX-II CCD'
_diffrn_measurement_method '\f and \w scans'
_diffrn_radiation_type MoK\a
_diffrn_radiation_wavelength 0.71073
_diffrn_reflns_av_R_equivalents 0.0371
_diffrn_reflns_av_unetI/netI 0.0398
_diffrn_reflns_Laue_measured_fraction_full 0.994
_diffrn_reflns_Laue_measured_fraction_max 0.994
_diffrn_reflns_limit_h_max 7
_diffrn_reflns_limit_h_min -7
_diffrn_reflns_limit_k_max 34
_diffrn_reflns_limit_k_min -35
_diffrn_reflns_limit_l_max 13
_diffrn_reflns_limit_l_min -10
_diffrn_reflns_number 14097
_diffrn_reflns_point_group_measured_fraction_full 0.994
_diffrn_reflns_point_group_measured_fraction_max 0.994
_diffrn_reflns_theta_full 24.991
_diffrn_reflns_theta_max 24.991
_diffrn_reflns_theta_min 1.919
_exptl_absorpt_coefficient_mu 0.344
_exptl_absorpt_correction_T_max 0.966
_exptl_absorpt_correction_T_min 0.941
_exptl_absorpt_correction_type multi-scan
_exptl_absorpt_process_details 'SADABS V2014/5(Bruker AXS.Inc)'
_exptl_crystal_colour colourless
_exptl_crystal_density_diffrn 1.372
_exptl_crystal_description Block
_exptl_crystal_F_000 872
_exptl_crystal_size_max 0.180
_exptl_crystal_size_mid 0.120
_exptl_crystal_size_min 0.100
_refine_diff_density_max 0.225
_refine_diff_density_min -0.335
_refine_diff_density_rms 0.044
_refine_ls_extinction_method none
_refine_ls_goodness_of_fit_ref 1.022
_refine_ls_hydrogen_treatment constr
_refine_ls_matrix_type full
_refine_ls_number_parameters 254
_refine_ls_number_reflns 3532
_refine_ls_number_restraints 0
_refine_ls_restrained_S_all 1.022
_refine_ls_R_factor_all 0.0766
_refine_ls_R_factor_gt 0.0436
_refine_ls_shift/su_max 0.000
_refine_ls_shift/su_mean 0.000
_refine_ls_structure_factor_coef Fsqd
_refine_ls_weighting_details 'w=1/[\s^2^(Fo^2^)+(0.0378P)^2^+1.0757P] where P=(Fo^2^+2Fc^2^)/3'
_refine_ls_weighting_scheme calc
_refine_ls_wR_factor_gt 0.0919
_refine_ls_wR_factor_ref 0.1088
_reflns_Friedel_coverage 0.000
_reflns_number_gt 2379
_reflns_number_total 3532
_reflns_threshold_expression 'I > 2\s(I)'
_cod_data_source_file d5cc05248c2.cif
_cod_data_source_block 502
_cod_original_sg_symbol_H-M 'P 21/n'
_cod_database_code 7135185
_shelx_shelxl_version_number 2014/7
_shelx_space_group_comment
; 
The symmetry employed for this shelxl refinement is uniquely defined 
by the following loop, which should always be used as a source of 
symmetry information in preference to the above space-group names. 
They are only intended as comments. 
;
_shelx_estimated_absorpt_t_min 0.941
_shelx_estimated_absorpt_t_max 0.966

loop_
_space_group_symop_operation_xyz
'x, y, z'
'-x+1/2, y+1/2, -z+1/2'
'-x, -y, -z'
'x-1/2, -y-1/2, z-1/2'

loop_
_atom_site_label
_atom_site_type_symbol
_atom_site_fract_x
_atom_site_fract_y
_atom_site_fract_z
_atom_site_U_iso_or_equiv
_atom_site_adp_type
_atom_site_occupancy
_atom_site_site_symmetry_order
_atom_site_calc_flag
_atom_site_refinement_flags_posn
_atom_site_refinement_flags_adp
_atom_site_refinement_flags_occupancy
_atom_site_disorder_assembly
_atom_site_disorder_group
C1 C 0.6533(5) 0.26795(8) 0.1819(2) 0.0429(6) Uani 1 1 d . . . . .
H1A H 0.5061 0.2819 0.1779 0.051 Uiso 1 1 calc R U . . .
H1B H 0.7527 0.2832 0.2427 0.051 Uiso 1 1 calc R U . . .
C2 C 0.6343(4) 0.21915(8) 0.2150(2) 0.0382(6) Uani 1 1 d . . . . .
H2A H 0.7844 0.2069 0.2347 0.046 Uiso 1 1 calc R U . . .
H2B H 0.5577 0.2171 0.2846 0.046 Uiso 1 1 calc R U . . .
C3 C 0.5088(4) 0.19106(8) 0.11857(19) 0.0314(5) Uani 1 1 d . . . . .
C4 C 0.3293(4) 0.21144(9) 0.0312(2) 0.0385(6) Uani 1 1 d . . . . .
H4A H 0.2857 0.2423 0.0441 0.046 Uiso 1 1 calc R U . . .
H4B H 0.2078 0.1921 -0.0026 0.046 Uiso 1 1 calc R U . . .
C5 C 0.5620(4) 0.20330(8) -0.00463(19) 0.0310(5) Uani 1 1 d . . . . .
C6 C 0.6946(4) 0.24507(8) -0.0227(2) 0.0360(6) Uani 1 1 d . . . . .
C7 C 0.8403(4) 0.31741(8) 0.0493(2) 0.0417(6) Uani 1 1 d . . . . .
H7A H 0.9151 0.3158 -0.0210 0.050 Uiso 1 1 calc R U . . .
H7B H 0.9539 0.3239 0.1152 0.050 Uiso 1 1 calc R U . . .
C8 C 0.6734(4) 0.35553(8) 0.0360(2) 0.0355(6) Uani 1 1 d . . . . .
C9 C 0.4589(4) 0.34971(9) -0.0242(2) 0.0430(6) Uani 1 1 d . . . . .
H9 H 0.4153 0.3216 -0.0544 0.052 Uiso 1 1 calc R U . . .
C10 C 0.3095(5) 0.38535(10) -0.0395(2) 0.0497(7) Uani 1 1 d . . . . .
H10 H 0.1659 0.3810 -0.0792 0.060 Uiso 1 1 calc R U . . .
C11 C 0.3725(5) 0.42722(10) 0.0039(2) 0.0536(8) Uani 1 1 d . . . . .
H11 H 0.2729 0.4512 -0.0076 0.064 Uiso 1 1 calc R U . . .
C12 C 0.5834(5) 0.43332(9) 0.0640(2) 0.0541(8) Uani 1 1 d . . . . .
H12 H 0.6259 0.4615 0.0940 0.065 Uiso 1 1 calc R U . . .
C13 C 0.7327(5) 0.39783(9) 0.0804(2) 0.0442(7) Uani 1 1 d . . . . .
H13 H 0.8747 0.4023 0.1217 0.053 Uiso 1 1 calc R U . . .
C14 C 0.4728(4) 0.14336(8) 0.15450(19) 0.0335(6) Uani 1 1 d . . . . .
C15 C 0.2896(4) 0.13413(9) 0.2148(2) 0.0428(6) Uani 1 1 d . . . . .
H15 H 0.1887 0.1570 0.2261 0.051 Uiso 1 1 calc R U . . .
C16 C 0.2552(5) 0.09176(10) 0.2580(2) 0.0491(7) Uani 1 1 d . . . . .
H16 H 0.1333 0.0864 0.2990 0.059 Uiso 1 1 calc R U . . .
C17 C 0.4014(4) 0.05752(9) 0.2403(2) 0.0450(7) Uani 1 1 d . . . . .
C18 C 0.5827(4) 0.06575(9) 0.1794(2) 0.0442(7) Uani 1 1 d . . . . .
C19 C 0.6200(4) 0.10877(9) 0.1391(2) 0.0401(6) Uani 1 1 d . . . . .
H19 H 0.7459 0.1144 0.1013 0.048 Uiso 1 1 calc R U . . .
C20 C 0.5931(4) 0.16692(8) -0.0913(2) 0.0360(6) Uani 1 1 d . . . . .
C21 C 0.8731(6) 0.12293(12) -0.1712(3) 0.0712(10) Uani 1 1 d . . . . .
H21A H 0.7397 0.1127 -0.2208 0.085 Uiso 1 1 calc R U . . .
H21B H 0.9732 0.1366 -0.2214 0.085 Uiso 1 1 calc R U . . .
C22 C 0.9831(8) 0.08528(12) -0.1112(3) 0.1018(14) Uani 1 1 d . . . . .
H22A H 1.0914 0.0958 -0.0482 0.153 Uiso 1 1 calc R U . . .
H22B H 1.0580 0.0680 -0.1654 0.153 Uiso 1 1 calc R U . . .
H22C H 0.8734 0.0668 -0.0796 0.153 Uiso 1 1 calc R U . . .
Cl1 Cl 0.35856(15) 0.00489(3) 0.29762(8) 0.0768(3) Uani 1 1 d . . . . .
Cl2 Cl 0.76758(15) 0.02330(3) 0.15513(9) 0.0809(3) Uani 1 1 d . . . . .
N1 N 0.7400(3) 0.27368(6) 0.06832(17) 0.0366(5) Uani 1 1 d . . . . .
O1 O 0.7469(3) 0.25288(6) -0.12110(15) 0.0554(5) Uani 1 1 d . . . . .
O2 O 0.4445(3) 0.14883(7) -0.15357(17) 0.0600(6) Uani 1 1 d . . . . .
O3 O 0.8094(3) 0.15631(6) -0.08814(15) 0.0500(5) Uani 1 1 d . . . . .

loop_
_atom_site_aniso_label
_atom_site_aniso_U_11
_atom_site_aniso_U_22
_atom_site_aniso_U_33
_atom_site_aniso_U_23
_atom_site_aniso_U_13
_atom_site_aniso_U_12
C1 0.0584(17) 0.0321(15) 0.0396(14) -0.0067(11) 0.0119(12) -0.0041(13)
C2 0.0476(15) 0.0349(15) 0.0339(13) 0.0008(11) 0.0125(11) -0.0013(12)
C3 0.0329(13) 0.0271(13) 0.0358(13) 0.0023(10) 0.0106(10) 0.0027(11)
C4 0.0333(13) 0.0336(15) 0.0495(15) 0.0020(12) 0.0090(11) 0.0037(11)
C5 0.0343(13) 0.0267(13) 0.0323(12) 0.0013(10) 0.0049(10) 0.0021(11)
C6 0.0407(14) 0.0309(14) 0.0380(14) 0.0022(11) 0.0115(11) 0.0033(11)
C7 0.0414(15) 0.0323(15) 0.0527(15) 0.0006(12) 0.0110(12) -0.0076(12)
C8 0.0441(15) 0.0293(14) 0.0340(13) 0.0014(11) 0.0086(11) -0.0061(12)
C9 0.0505(16) 0.0319(15) 0.0464(15) -0.0018(12) 0.0049(12) -0.0086(13)
C10 0.0441(16) 0.053(2) 0.0522(16) 0.0076(14) 0.0054(13) -0.0005(15)
C11 0.069(2) 0.0411(18) 0.0532(17) 0.0057(14) 0.0155(15) 0.0134(15)
C12 0.080(2) 0.0297(16) 0.0538(17) -0.0085(13) 0.0129(15) -0.0035(15)
C13 0.0544(17) 0.0340(16) 0.0437(15) -0.0045(12) 0.0041(12) -0.0066(13)
C14 0.0354(13) 0.0299(14) 0.0356(13) 0.0007(11) 0.0066(10) 0.0002(11)
C15 0.0424(15) 0.0369(16) 0.0516(16) 0.0044(13) 0.0160(12) 0.0024(12)
C16 0.0485(16) 0.0455(18) 0.0565(17) 0.0065(14) 0.0189(13) -0.0072(14)
C17 0.0508(17) 0.0325(16) 0.0511(16) 0.0091(12) 0.0037(13) -0.0099(13)
C18 0.0496(16) 0.0284(15) 0.0547(16) 0.0041(12) 0.0067(13) 0.0067(12)
C19 0.0395(15) 0.0355(16) 0.0468(15) 0.0058(12) 0.0113(11) 0.0016(12)
C20 0.0436(15) 0.0307(14) 0.0330(13) 0.0027(11) 0.0024(11) 0.0007(12)
C21 0.080(2) 0.077(3) 0.0579(19) -0.0271(18) 0.0121(16) 0.0294(19)
C22 0.179(4) 0.049(2) 0.087(3) -0.0076(19) 0.051(3) 0.031(3)
Cl1 0.0828(6) 0.0416(5) 0.1072(7) 0.0285(4) 0.0164(5) -0.0106(4)
Cl2 0.0842(6) 0.0387(5) 0.1256(8) 0.0171(5) 0.0356(5) 0.0240(4)
N1 0.0457(12) 0.0248(11) 0.0407(11) -0.0006(9) 0.0111(9) -0.0051(10)
O1 0.0810(14) 0.0450(12) 0.0457(11) -0.0003(9) 0.0299(10) -0.0116(10)
O2 0.0570(12) 0.0591(14) 0.0602(12) -0.0216(10) -0.0078(10) 0.0006(11)
O3 0.0460(11) 0.0523(13) 0.0520(11) -0.0196(9) 0.0076(8) 0.0110(9)

loop_
_atom_type_symbol
_atom_type_description
_atom_type_scat_dispersion_real
_atom_type_scat_dispersion_imag
_atom_type_scat_source
C C 0.0033 0.0016 'International Tables Vol C Tables 4.2.6.8 and 6.1.1.4'
H H 0.0000 0.0000 'International Tables Vol C Tables 4.2.6.8 and 6.1.1.4'
N N 0.0061 0.0033 'International Tables Vol C Tables 4.2.6.8 and 6.1.1.4'
O O 0.0106 0.0060 'International Tables Vol C Tables 4.2.6.8 and 6.1.1.4'
Cl Cl 0.1484 0.1585 'International Tables Vol C Tables 4.2.6.8 and 6.1.1.4'

loop_
_geom_angle_atom_site_label_1
_geom_angle_atom_site_label_2
_geom_angle_atom_site_label_3
_geom_angle
_geom_angle_site_symmetry_1
_geom_angle_site_symmetry_3
_geom_angle_publ_flag
N1 C1 C2 112.3(2) . . ?
N1 C1 H1A 109.1 . . ?
C2 C1 H1A 109.1 . . ?
N1 C1 H1B 109.1 . . ?
C2 C1 H1B 109.1 . . ?
H1A C1 H1B 107.9 . . ?
C3 C2 C1 113.33(19) . . ?
C3 C2 H2A 108.9 . . ?
C1 C2 H2A 108.9 . . ?
C3 C2 H2B 108.9 . . ?
C1 C2 H2B 108.9 . . ?
H2A C2 H2B 107.7 . . ?
C4 C3 C14 116.7(2) . . ?
C4 C3 C2 120.9(2) . . ?
C14 C3 C2 113.54(19) . . ?
C4 C3 C5 60.21(14) . . ?
C14 C3 C5 122.14(19) . . ?
C2 C3 C5 113.65(19) . . ?
C3 C4 C5 60.76(14) . . ?
C3 C4 H4A 117.7 . . ?
C5 C4 H4A 117.7 . . ?
C3 C4 H4B 117.7 . . ?
C5 C4 H4B 117.7 . . ?
H4A C4 H4B 114.8 . . ?
C20 C5 C6 113.36(19) . . ?
C20 C5 C4 119.2(2) . . ?
C6 C5 C4 115.0(2) . . ?
C20 C5 C3 119.8(2) . . ?
C6 C5 C3 119.88(19) . . ?
C4 C5 C3 59.03(15) . . ?
O1 C6 N1 122.7(2) . . ?
O1 C6 C5 118.8(2) . . ?
N1 C6 C5 118.4(2) . . ?
N1 C7 C8 114.0(2) . . ?
N1 C7 H7A 108.8 . . ?
C8 C7 H7A 108.8 . . ?
N1 C7 H7B 108.8 . . ?
C8 C7 H7B 108.8 . . ?
H7A C7 H7B 107.6 . . ?
C13 C8 C9 118.2(2) . . ?
C13 C8 C7 120.7(2) . . ?
C9 C8 C7 121.1(2) . . ?
C10 C9 C8 120.6(2) . . ?
C10 C9 H9 119.7 . . ?
C8 C9 H9 119.7 . . ?
C11 C10 C9 120.3(3) . . ?
C11 C10 H10 119.9 . . ?
C9 C10 H10 119.9 . . ?
C12 C11 C10 119.6(3) . . ?
C12 C11 H11 120.2 . . ?
C10 C11 H11 120.2 . . ?
C11 C12 C13 120.4(3) . . ?
C11 C12 H12 119.8 . . ?
C13 C12 H12 119.8 . . ?
C12 C13 C8 120.8(3) . . ?
C12 C13 H13 119.6 . . ?
C8 C13 H13 119.6 . . ?
C19 C14 C15 118.1(2) . . ?
C19 C14 C3 123.7(2) . . ?
C15 C14 C3 118.1(2) . . ?
C16 C15 C14 121.3(2) . . ?
C16 C15 H15 119.3 . . ?
C14 C15 H15 119.3 . . ?
C17 C16 C15 119.9(2) . . ?
C17 C16 H16 120.0 . . ?
C15 C16 H16 120.0 . . ?
C16 C17 C18 119.8(2) . . ?
C16 C17 Cl1 119.2(2) . . ?
C18 C17 Cl1 120.9(2) . . ?
C17 C18 C19 119.9(2) . . ?
C17 C18 Cl2 120.7(2) . . ?
C19 C18 Cl2 119.3(2) . . ?
C14 C19 C18 120.9(2) . . ?
C14 C19 H19 119.5 . . ?
C18 C19 H19 119.5 . . ?
O2 C20 O3 124.0(2) . . ?
O2 C20 C5 125.2(2) . . ?
O3 C20 C5 110.8(2) . . ?
C22 C21 O3 111.3(3) . . ?
C22 C21 H21A 109.4 . . ?
O3 C21 H21A 109.4 . . ?
C22 C21 H21B 109.4 . . ?
O3 C21 H21B 109.4 . . ?
H21A C21 H21B 108.0 . . ?
C21 C22 H22A 109.5 . . ?
C21 C22 H22B 109.5 . . ?
H22A C22 H22B 109.5 . . ?
C21 C22 H22C 109.5 . . ?
H22A C22 H22C 109.5 . . ?
H22B C22 H22C 109.5 . . ?
C6 N1 C7 119.7(2) . . ?
C6 N1 C1 123.5(2) . . ?
C7 N1 C1 115.64(19) . . ?
C20 O3 C21 118.5(2) . . ?

loop_
_geom_bond_atom_site_label_1
_geom_bond_atom_site_label_2
_geom_bond_distance
_geom_bond_site_symmetry_2
_geom_bond_publ_flag
C1 N1 1.469(3) . ?
C1 C2 1.509(3) . ?
C1 H1A 0.9700 . ?
C1 H1B 0.9700 . ?
C2 C3 1.509(3) . ?
C2 H2A 0.9700 . ?
C2 H2B 0.9700 . ?
C3 C4 1.502(3) . ?
C3 C14 1.502(3) . ?
C3 C5 1.528(3) . ?
C4 C5 1.520(3) . ?
C4 H4A 0.9700 . ?
C4 H4B 0.9700 . ?
C5 C20 1.496(3) . ?
C5 C6 1.503(3) . ?
C6 O1 1.229(3) . ?
C6 N1 1.347(3) . ?
C7 N1 1.461(3) . ?
C7 C8 1.507(3) . ?
C7 H7A 0.9700 . ?
C7 H7B 0.9700 . ?
C8 C13 1.388(3) . ?
C8 C9 1.391(3) . ?
C9 C10 1.385(4) . ?
C9 H9 0.9300 . ?
C10 C11 1.377(4) . ?
C10 H10 0.9300 . ?
C11 C12 1.373(4) . ?
C11 H11 0.9300 . ?
C12 C13 1.382(4) . ?
C12 H12 0.9300 . ?
C13 H13 0.9300 . ?
C14 C19 1.381(3) . ?
C14 C15 1.394(3) . ?
C15 C16 1.380(4) . ?
C15 H15 0.9300 . ?
C16 C17 1.375(4) . ?
C16 H16 0.9300 . ?
C17 C18 1.383(4) . ?
C17 Cl1 1.731(3) . ?
C18 C19 1.389(3) . ?
C18 Cl2 1.725(3) . ?
C19 H19 0.9300 . ?
C20 O2 1.197(3) . ?
C20 O3 1.329(3) . ?
C21 C22 1.431(4) . ?
C21 O3 1.459(3) . ?
C21 H21A 0.9700 . ?
C21 H21B 0.9700 . ?
C22 H22A 0.9600 . ?
C22 H22B 0.9600 . ?
C22 H22C 0.9600 . ?

loop_
_geom_torsion_atom_site_label_1
_geom_torsion_atom_site_label_2
_geom_torsion_atom_site_label_3
_geom_torsion_atom_site_label_4
_geom_torsion
_geom_torsion_site_symmetry_1
_geom_torsion_site_symmetry_2
_geom_torsion_site_symmetry_3
_geom_torsion_site_symmetry_4
_geom_torsion_publ_flag
N1 C1 C2 C3 -51.0(3) . . . . ?
C1 C2 C3 C4 -29.0(3) . . . . ?
C1 C2 C3 C14 -175.2(2) . . . . ?
C1 C2 C3 C5 39.3(3) . . . . ?
C14 C3 C4 C5 -113.5(2) . . . . ?
C2 C3 C4 C5 101.3(2) . . . . ?
C3 C4 C5 C20 109.1(2) . . . . ?
C3 C4 C5 C6 -111.2(2) . . . . ?
C4 C3 C5 C20 -108.2(2) . . . . ?
C14 C3 C5 C20 -3.7(3) . . . . ?
C2 C3 C5 C20 138.5(2) . . . . ?
C4 C3 C5 C6 102.9(2) . . . . ?
C14 C3 C5 C6 -152.5(2) . . . . ?
C2 C3 C5 C6 -10.3(3) . . . . ?
C14 C3 C5 C4 104.6(2) . . . . ?
C2 C3 C5 C4 -113.3(2) . . . . ?
C20 C5 C6 O1 25.0(3) . . . . ?
C4 C5 C6 O1 -117.0(2) . . . . ?
C3 C5 C6 O1 175.7(2) . . . . ?
C20 C5 C6 N1 -158.7(2) . . . . ?
C4 C5 C6 N1 59.3(3) . . . . ?
C3 C5 C6 N1 -8.0(3) . . . . ?
N1 C7 C8 C13 144.2(2) . . . . ?
N1 C7 C8 C9 -37.8(3) . . . . ?
C13 C8 C9 C10 0.3(4) . . . . ?
C7 C8 C9 C10 -177.7(2) . . . . ?
C8 C9 C10 C11 0.6(4) . . . . ?
C9 C10 C11 C12 -1.0(4) . . . . ?
C10 C11 C12 C13 0.5(4) . . . . ?
C11 C12 C13 C8 0.4(4) . . . . ?
C9 C8 C13 C12 -0.7(4) . . . . ?
C7 C8 C13 C12 177.3(2) . . . . ?
C4 C3 C14 C19 121.0(2) . . . . ?
C2 C3 C14 C19 -91.3(3) . . . . ?
C5 C3 C14 C19 50.9(3) . . . . ?
C4 C3 C14 C15 -64.1(3) . . . . ?
C2 C3 C14 C15 83.6(3) . . . . ?
C5 C3 C14 C15 -134.2(2) . . . . ?
C19 C14 C15 C16 -0.1(4) . . . . ?
C3 C14 C15 C16 -175.3(2) . . . . ?
C14 C15 C16 C17 -1.0(4) . . . . ?
C15 C16 C17 C18 0.2(4) . . . . ?
C15 C16 C17 Cl1 178.7(2) . . . . ?
C16 C17 C18 C19 1.7(4) . . . . ?
Cl1 C17 C18 C19 -176.8(2) . . . . ?
C16 C17 C18 Cl2 -179.6(2) . . . . ?
Cl1 C17 C18 Cl2 1.9(3) . . . . ?
C15 C14 C19 C18 2.0(4) . . . . ?
C3 C14 C19 C18 176.9(2) . . . . ?
C17 C18 C19 C14 -2.8(4) . . . . ?
Cl2 C18 C19 C14 178.46(19) . . . . ?
C6 C5 C20 O2 -124.8(3) . . . . ?
C4 C5 C20 O2 15.5(4) . . . . ?
C3 C5 C20 O2 84.5(3) . . . . ?
C6 C5 C20 O3 56.8(3) . . . . ?
C4 C5 C20 O3 -162.9(2) . . . . ?
C3 C5 C20 O3 -94.0(2) . . . . ?
O1 C6 N1 C7 4.7(4) . . . . ?
C5 C6 N1 C7 -171.4(2) . . . . ?
O1 C6 N1 C1 171.6(2) . . . . ?
C5 C6 N1 C1 -4.6(3) . . . . ?
C8 C7 N1 C6 99.4(3) . . . . ?
C8 C7 N1 C1 -68.5(3) . . . . ?
C2 C1 N1 C6 34.2(3) . . . . ?
C2 C1 N1 C7 -158.5(2) . . . . ?
O2 C20 O3 C21 4.6(4) . . . . ?
C5 C20 O3 C21 -176.9(2) . . . . ?
C22 C21 O3 C20 -120.4(3) . . . . ?
